data_7220707
loop_
_publ_author_name
'Yao, Ching-Fa'
'R. R, Rajawinslin.'
'Ichake, Sachin S.'
'Kavala, Veerababurao'
'Gawande, Sachin D.'
'Huang, Yi-Hsiang'
'Kuo, Chun-Wei'

_publ_section_title
;
 Iron/acetic acid mediated synthesis of 6,7-dihydrodibenzo [b,j] [1,7]
 phenanthroline derivatives via intramolecular reductive cylization
;
_journal_name_full 'RSC Adv.'
_journal_paper_doi 10.1039/C5RA06395G
_journal_year 2015
_chemical_formula_moiety 'C20 H14 N2'
_chemical_formula_sum 'C20 H14 N2'
_chemical_formula_weight 282.33
_chemical_name_systematic
;
 ?
;
_space_group_IT_number 19
_symmetry_cell_setting orthorhombic
_symmetry_space_group_name_Hall 'P 2ac 2ab'
_symmetry_space_group_name_H-M 'P 21 21 21'
_atom_sites_solution_hydrogens geom
_atom_sites_solution_primary direct
_atom_sites_solution_secondary difmap
_audit_creation_method SHELXL-97
_audit_update_record
;
2015-02-19 deposited with the CCDC.
2015-06-05 downloaded from the CCDC.
;
_cell_angle_alpha 90.00
_cell_angle_beta 90.00
_cell_angle_gamma 90.00
_cell_formula_units_Z 4
_cell_length_a 4.5670(10)
_cell_length_b 11.716(3)
_cell_length_c 26.496(7)
_cell_measurement_reflns_used 0
_cell_measurement_temperature 200(2)
_cell_measurement_theta_max 0
_cell_measurement_theta_min 0
_cell_volume 1417.7(6)
_computing_molecular_graphics 'Ortep-3 for Windows (Farrugia, 1997)'
_computing_publication_material 'WinGX publication routines (Farrugia, 1999)'
_computing_structure_refinement 'SHELXL-97 (Sheldrick, 1997)'
_computing_structure_solution 'SHELXS-86 (Sheldrick, 1986)'
_diffrn_ambient_temperature 200(2)
_diffrn_measured_fraction_theta_full 0.999
_diffrn_measured_fraction_theta_max 0.999
_diffrn_radiation_monochromator graphite
_diffrn_radiation_source 'fine-focus sealed tube'
_diffrn_radiation_type MoK\a
_diffrn_radiation_wavelength 0.71073
_diffrn_reflns_av_R_equivalents 0.0965
_diffrn_reflns_av_sigmaI/netI 0.1203
_diffrn_reflns_limit_h_max 5
_diffrn_reflns_limit_h_min -2
_diffrn_reflns_limit_k_max 13
_diffrn_reflns_limit_k_min -13
_diffrn_reflns_limit_l_max 31
_diffrn_reflns_limit_l_min -31
_diffrn_reflns_number 8126
_diffrn_reflns_theta_full 25.03
_diffrn_reflns_theta_max 25.03
_diffrn_reflns_theta_min 1.54
_exptl_absorpt_coefficient_mu 0.078
_exptl_absorpt_correction_T_max 0.9977
_exptl_absorpt_correction_T_min 0.9501
_exptl_absorpt_correction_type multi-scan
_exptl_crystal_colour colorless
_exptl_crystal_density_diffrn 1.323
_exptl_crystal_density_method 'not measured'
_exptl_crystal_description prism
_exptl_crystal_F_000 592
_exptl_crystal_size_max 0.66
_exptl_crystal_size_mid 0.08
_exptl_crystal_size_min 0.03
_refine_diff_density_max 0.345
_refine_diff_density_min -0.461
_refine_diff_density_rms 0.123
_refine_ls_abs_structure_details 'Flack H D (1983), Acta Cryst. A39, 876-881'
_refine_ls_abs_structure_Flack -1(9)
_refine_ls_extinction_method none
_refine_ls_goodness_of_fit_ref 1.029
_refine_ls_hydrogen_treatment constr
_refine_ls_matrix_type full
_refine_ls_number_parameters 199
_refine_ls_number_reflns 2515
_refine_ls_number_restraints 0
_refine_ls_restrained_S_all 1.029
_refine_ls_R_factor_all 0.1344
_refine_ls_R_factor_gt 0.0701
_refine_ls_shift/su_max 0.000
_refine_ls_shift/su_mean 0.000
_refine_ls_structure_factor_coef Fsqd
_refine_ls_weighting_details 'calc w=1/[\s^2^(Fo^2^)+(0.1093P)^2^+0.0000P] where P=(Fo^2^+2Fc^2^)/3'
_refine_ls_weighting_scheme calc
_refine_ls_wR_factor_gt 0.1596
_refine_ls_wR_factor_ref 0.2262
_reflns_number_gt 1427
_reflns_number_total 2515
_reflns_threshold_expression >2sigma(I)
_cod_data_source_file c5ra06395g2.cif
_cod_data_source_block ch16265
_cod_database_code 7220707

loop_
_symmetry_equiv_pos_as_xyz
'x, y, z'
'-x+1/2, -y, z+1/2'
'-x, y+1/2, -z+1/2'
'x+1/2, -y+1/2, -z'

loop_
_atom_site_label
_atom_site_type_symbol
_atom_site_fract_x
_atom_site_fract_y
_atom_site_fract_z
_atom_site_U_iso_or_equiv
_atom_site_adp_type
_atom_site_occupancy
_atom_site_symmetry_multiplicity
_atom_site_calc_flag
_atom_site_refinement_flags
C1 C 0.9779(10) 0.1839(4) 0.91454(19) 0.0320(12) Uani 1 1 d .
C2 C 1.1130(12) 0.1638(4) 0.9616(2) 0.0414(14) Uani 1 1 d .
H2 H 1.0839 0.2160 0.9885 0.050 Uiso 1 1 calc R
C3 C 1.2844(12) 0.0703(4) 0.9686(2) 0.0466(14) Uani 1 1 d .
H3 H 1.3714 0.0571 1.0006 0.056 Uiso 1 1 calc R
C4 C 1.3344(13) -0.0073(5) 0.9290(2) 0.0535(17) Uani 1 1 d .
H4 H 1.4563 -0.0719 0.9342 0.064 Uiso 1 1 calc R
C5 C 1.2079(12) 0.0104(4) 0.8833(2) 0.0486(15) Uani 1 1 d .
H5 H 1.2417 -0.0426 0.8568 0.058 Uiso 1 1 calc R
C6 C 1.0279(11) 0.1057(4) 0.87442(19) 0.0375(13) Uani 1 1 d .
C7 C 0.8895(11) 0.1294(4) 0.8279(2) 0.0450(14) Uani 1 1 d .
H7 H 0.9179 0.0793 0.8002 0.054 Uiso 1 1 calc R
C8 C 0.7150(11) 0.2236(4) 0.82227(18) 0.0360(13) Uani 1 1 d .
C9 C 0.6807(11) 0.2975(4) 0.86516(17) 0.0318(12) Uani 1 1 d .
C10 C 0.4885(11) 0.3984(4) 0.86006(17) 0.0321(12) Uani 1 1 d .
C11 C 0.3869(10) 0.4343(4) 0.81158(17) 0.0359(13) Uani 1 1 d .
C12 C 0.5110(13) 0.3767(4) 0.76554(19) 0.0518(16) Uani 1 1 d .
H12A H 0.7032 0.4110 0.7572 0.062 Uiso 1 1 calc R
H12B H 0.3783 0.3892 0.7365 0.062 Uiso 1 1 calc R
C13 C 0.5486(13) 0.2491(5) 0.77437(19) 0.0480(15) Uani 1 1 d .
H13A H 0.3531 0.2128 0.7762 0.058 Uiso 1 1 calc R
H13B H 0.6544 0.2154 0.7454 0.058 Uiso 1 1 calc R
C14 C 0.3950(10) 0.4592(4) 0.90227(17) 0.0337(12) Uani 1 1 d .
H14 H 0.4578 0.4373 0.9350 0.040 Uiso 1 1 calc R
C15 C 0.2074(11) 0.5531(4) 0.89609(18) 0.0355(12) Uani 1 1 d .
C16 C 0.1117(13) 0.6215(4) 0.9371(2) 0.0455(14) Uani 1 1 d .
H16 H 0.1800 0.6055 0.9702 0.055 Uiso 1 1 calc R
C17 C -0.0762(13) 0.7095(4) 0.9294(2) 0.0509(16) Uani 1 1 d .
H17 H -0.1396 0.7544 0.9572 0.061 Uiso 1 1 calc R
C18 C -0.1774(14) 0.7343(5) 0.8807(2) 0.0550(17) Uani 1 1 d .
H18 H -0.3108 0.7955 0.8758 0.066 Uiso 1 1 calc R
C19 C -0.0874(11) 0.6720(4) 0.8404(2) 0.0472(15) Uani 1 1 d .
H19 H -0.1573 0.6906 0.8076 0.057 Uiso 1 1 calc R
C20 C 0.1094(11) 0.5798(4) 0.84664(19) 0.0387(13) Uani 1 1 d .
N1 N 0.8070(9) 0.2790(3) 0.90912(14) 0.0339(10) Uani 1 1 d .
N2 N 0.2027(9) 0.5204(4) 0.80482(16) 0.0414(11) Uani 1 1 d .

loop_
_atom_site_aniso_label
_atom_site_aniso_U_11
_atom_site_aniso_U_22
_atom_site_aniso_U_33
_atom_site_aniso_U_23
_atom_site_aniso_U_13
_atom_site_aniso_U_12
C1 0.036(3) 0.021(2) 0.039(3) -0.003(2) 0.009(2) -0.004(2)
C2 0.052(3) 0.029(3) 0.044(3) 0.001(2) -0.003(3) 0.000(3)
C3 0.054(4) 0.043(3) 0.042(3) 0.004(3) 0.006(3) 0.011(3)
C4 0.063(4) 0.041(3) 0.056(4) 0.006(3) 0.008(3) 0.017(3)
C5 0.063(4) 0.034(3) 0.049(4) -0.009(3) 0.009(3) 0.008(3)
C6 0.041(3) 0.030(3) 0.042(3) -0.001(2) 0.003(3) 0.003(3)
C7 0.050(3) 0.038(3) 0.047(3) -0.011(3) 0.010(3) -0.003(3)
C8 0.039(3) 0.034(3) 0.034(3) -0.006(2) -0.002(2) -0.004(3)
C9 0.038(3) 0.029(3) 0.028(3) 0.004(2) 0.003(2) -0.009(3)
C10 0.037(3) 0.028(3) 0.031(3) -0.001(2) -0.001(2) -0.004(2)
C11 0.041(3) 0.038(3) 0.030(3) -0.001(2) -0.002(3) -0.009(3)
C12 0.060(4) 0.061(4) 0.034(3) -0.005(3) 0.001(3) 0.004(3)
C13 0.056(4) 0.048(3) 0.040(3) -0.009(3) -0.001(3) 0.002(3)
C14 0.044(3) 0.028(3) 0.029(3) 0.001(2) -0.001(2) -0.003(3)
C15 0.044(3) 0.027(3) 0.036(3) 0.006(2) -0.002(3) -0.006(3)
C16 0.061(4) 0.031(3) 0.044(3) 0.000(3) 0.006(3) 0.001(3)
C17 0.067(4) 0.033(3) 0.053(4) 0.001(3) 0.001(3) 0.004(3)
C18 0.058(4) 0.042(3) 0.065(4) 0.001(3) 0.012(4) 0.018(3)
C19 0.045(3) 0.046(3) 0.051(4) 0.015(3) -0.005(3) 0.002(3)
C20 0.042(3) 0.032(3) 0.042(3) 0.006(2) -0.001(3) -0.003(3)
N1 0.036(2) 0.030(2) 0.036(2) 0.0004(18) -0.002(2) -0.004(2)
N2 0.049(3) 0.035(2) 0.040(3) 0.006(2) 0.000(2) -0.001(2)

loop_
_atom_type_symbol
_atom_type_description
_atom_type_scat_dispersion_real
_atom_type_scat_dispersion_imag
_atom_type_scat_source
C C 0.0033 0.0016 'International Tables Vol C Tables 4.2.6.8 and 6.1.1.4'
H H 0.0000 0.0000 'International Tables Vol C Tables 4.2.6.8 and 6.1.1.4'
N N 0.0061 0.0033 'International Tables Vol C Tables 4.2.6.8 and 6.1.1.4'

loop_
_geom_angle_atom_site_label_1
_geom_angle_atom_site_label_2
_geom_angle_atom_site_label_3
_geom_angle
N1 C1 C2 118.6(4)
N1 C1 C6 122.6(5)
C2 C1 C6 118.8(4)
C3 C2 C1 120.5(5)
C3 C2 H2 119.7
C1 C2 H2 119.7
C2 C3 C4 120.8(5)
C2 C3 H3 119.6
C4 C3 H3 119.6
C5 C4 C3 119.9(5)
C5 C4 H4 120.1
C3 C4 H4 120.1
C4 C5 C6 121.2(5)
C4 C5 H5 119.4
C6 C5 H5 119.4
C5 C6 C7 124.3(5)
C5 C6 C1 118.8(5)
C7 C6 C1 117.0(4)
C8 C7 C6 121.0(5)
C8 C7 H7 119.5
C6 C7 H7 119.5
C7 C8 C9 117.6(5)
C7 C8 C13 123.0(5)
C9 C8 C13 119.4(4)
N1 C9 C8 123.5(4)
N1 C9 C10 118.2(4)
C8 C9 C10 118.3(4)
C14 C10 C11 118.1(4)
C14 C10 C9 121.2(4)
C11 C10 C9 120.7(4)
N2 C11 C10 123.5(4)
N2 C11 C12 118.1(4)
C10 C11 C12 118.3(4)
C11 C12 C13 111.0(4)
C11 C12 H12A 109.4
C13 C12 H12A 109.4
C11 C12 H12B 109.4
C13 C12 H12B 109.4
H12A C12 H12B 108.0
C8 C13 C12 112.4(4)
C8 C13 H13A 109.1
C12 C13 H13A 109.1
C8 C13 H13B 109.1
C12 C13 H13B 109.1
H13A C13 H13B 107.9
C10 C14 C15 119.6(4)
C10 C14 H14 120.2
C15 C14 H14 120.2
C14 C15 C16 122.7(5)
C14 C15 C20 118.2(5)
C16 C15 C20 119.1(5)
C17 C16 C15 120.6(5)
C17 C16 H16 119.7
C15 C16 H16 119.7
C16 C17 C18 120.3(5)
C16 C17 H17 119.9
C18 C17 H17 119.9
C19 C18 C17 120.9(5)
C19 C18 H18 119.5
C17 C18 H18 119.5
C18 C19 C20 120.7(5)
C18 C19 H19 119.6
C20 C19 H19 119.6
N2 C20 C19 119.2(5)
N2 C20 C15 122.3(5)
C19 C20 C15 118.4(5)
C9 N1 C1 118.5(4)
C11 N2 C20 118.2(4)

loop_
_geom_bond_atom_site_label_1
_geom_bond_atom_site_label_2
_geom_bond_distance
C1 N1 1.368(6)
C1 C2 1.410(7)
C1 C6 1.422(6)
C2 C3 1.359(6)
C2 H2 0.9500
C3 C4 1.406(7)
C3 H3 0.9500
C4 C5 1.359(7)
C4 H4 0.9500
C5 C6 1.406(7)
C5 H5 0.9500
C6 C7 1.412(7)
C7 C8 1.369(6)
C7 H7 0.9500
C8 C9 1.438(6)
C8 C13 1.510(7)
C9 N1 1.318(5)
C9 C10 1.478(6)
C10 C14 1.393(6)
C10 C11 1.429(6)
C11 N2 1.326(6)
C11 C12 1.505(6)
C12 C13 1.523(7)
C12 H12A 0.9900
C12 H12B 0.9900
C13 H13A 0.9900
C13 H13B 0.9900
C14 C15 1.404(6)
C14 H14 0.9500
C15 C16 1.419(7)
C15 C20 1.419(6)
C16 C17 1.357(7)
C16 H16 0.9500
C17 C18 1.402(8)
C17 H17 0.9500
C18 C19 1.357(7)
C18 H18 0.9500
C19 C20 1.416(6)
C19 H19 0.9500
C20 N2 1.376(6)
